data_7215541
loop_
_publ_author_name
'Arthur, Richard J.'
'Coogan, Michael P.'
'Casadesus, Meritxell'
'Haigh, Robert'
'Headspith, D. A.'
'Francesconi, M. Grazia'
'Laye, Rebecca H.'

_publ_section_title
;
 Stereostructural behaviour of N--N atropisomers: Two conglomerate
 crystallisations and a crystallisation-induced deracemisation
;
_journal_coden_ASTM CRECF4
_journal_issue 4
_journal_name_full CrystEngComm
_journal_page_first 610
_journal_page_last 619
_journal_paper_doi 10.1039/b814424a
_journal_volume 11
_journal_year 2009
_chemical_absolute_configuration syn
_chemical_formula_moiety 'C34 H28 N2 O8'
_chemical_formula_sum 'C34 H28 N2 O8'
_chemical_formula_weight 592.58
_chemical_melting_point 173
_chemical_name_common (S,S)-1,2-bis-(2-benzoyloxypropanoyl)-1,2-dibenzoylhydrazine
_chemical_name_systematic
;
(S,S)-1,2-bis-
(2-benzoyloxypropanoyl)-1,2-dibenzoylhydrazine
;
_space_group_IT_number 19
_symmetry_cell_setting orthorhombic
_symmetry_space_group_name_Hall 'P 2ac 2ab'
_symmetry_space_group_name_H-M 'P 21 21 21'
_atom_sites_solution_hydrogens geom
_atom_sites_solution_primary direct
_atom_sites_solution_secondary difmap
_audit_creation_method SHELXL-97
_cell_angle_alpha 90.00
_cell_angle_beta 90.00
_cell_angle_gamma 90.00
_cell_formula_units_Z 4
_cell_length_a 10.362(2)
_cell_length_b 10.943(2)
_cell_length_c 25.892(5)
_cell_measurement_reflns_used 3115
_cell_measurement_temperature 173(2)
_cell_measurement_theta_max 25.3
_cell_measurement_theta_min 2.1
_cell_volume 2935.9(10)
_computing_structure_refinement 'SHELXL-97 (Sheldrick, 1997)'
_computing_structure_solution 'SHELXS-97 (Sheldrick, 1990)'
_diffrn_ambient_temperature 173(2)
_diffrn_measured_fraction_theta_full 0.993
_diffrn_measured_fraction_theta_max 0.993
_diffrn_measurement_device_type 'Enraf Nonius TurboCAD4'
_diffrn_measurement_method 'non-profiled omega scans'
_diffrn_radiation_monochromator graphite
_diffrn_radiation_source 'fine-focus sealed tube'
_diffrn_radiation_type MoK\a
_diffrn_radiation_wavelength 0.71073
_diffrn_reflns_av_R_equivalents 0.0000
_diffrn_reflns_av_sigmaI/netI 0.0543
_diffrn_reflns_limit_h_max 12
_diffrn_reflns_limit_h_min -12
_diffrn_reflns_limit_k_max 13
_diffrn_reflns_limit_k_min 0
_diffrn_reflns_limit_l_max 31
_diffrn_reflns_limit_l_min 0
_diffrn_reflns_number 3021
_diffrn_reflns_theta_full 25.32
_diffrn_reflns_theta_max 25.32
_diffrn_reflns_theta_min 2.12
_diffrn_standards_decay_% 1
_diffrn_standards_interval_time 120
_diffrn_standards_number 3
_exptl_absorpt_coefficient_mu 0.096
_exptl_absorpt_correction_T_max 1.0000
_exptl_absorpt_correction_T_min 0.7224
_exptl_absorpt_correction_type refdelf
_exptl_absorpt_process_details
;
Walker, N. & Stuart, D (1983) Acta. Cryst. A39, 158-166
;
_exptl_crystal_colour colourless
_exptl_crystal_density_diffrn 1.341
_exptl_crystal_density_method 'not measured'
_exptl_crystal_description block
_exptl_crystal_F_000 1240
_exptl_crystal_size_max 0.36
_exptl_crystal_size_mid 0.24
_exptl_crystal_size_min 0.22
_refine_diff_density_max 0.461
_refine_diff_density_min -0.408
_refine_diff_density_rms 0.093
_refine_ls_abs_structure_details 'Flack H D (1983), Acta Cryst. A39, 876-881'
_refine_ls_abs_structure_Flack -0.1(19)
_refine_ls_extinction_method none
_refine_ls_goodness_of_fit_ref 1.111
_refine_ls_hydrogen_treatment constr
_refine_ls_matrix_type full
_refine_ls_number_parameters 399
_refine_ls_number_reflns 3021
_refine_ls_number_restraints 0
_refine_ls_restrained_S_all 1.111
_refine_ls_R_factor_all 0.0793
_refine_ls_R_factor_gt 0.0387
_refine_ls_shift/su_max 0.000
_refine_ls_shift/su_mean 0.000
_refine_ls_structure_factor_coef Fsqd
_refine_ls_weighting_details 'calc w=1/[\s^2^(Fo^2^)+(0.0895P)^2^+0.0000P] where P=(Fo^2^+2Fc^2^)/3'
_refine_ls_weighting_scheme calc
_refine_ls_wR_factor_gt 0.1099
_refine_ls_wR_factor_ref 0.1422
_reflns_number_gt 2241
_reflns_number_total 3021
_reflns_threshold_expression >2sigma(I)
_cod_duplicate_entry 7200394
_cod_data_source_file b814424a.txt
_cod_data_source_block C34H28N2O8
_cod_depositor_comments
;
 Updated bibliographic information.

 Antanas Vaitkus,
 2019-09-18

 Marked entry as a duplicate of entry 7200394.

 Antanas Vaitkus,
 2019-09-18
;
_cod_original_sg_symbol_H-M P212121
_cod_database_code 7215541

loop_
_symmetry_equiv_pos_as_xyz
'x, y, z'
'-x+1/2, -y, z+1/2'
'x+1/2, -y+1/2, -z'
'-x, y+1/2, -z+1/2'

loop_
_atom_site_label
_atom_site_type_symbol
_atom_site_fract_x
_atom_site_fract_y
_atom_site_fract_z
_atom_site_U_iso_or_equiv
_atom_site_adp_type
_atom_site_occupancy
_atom_site_symmetry_multiplicity
_atom_site_calc_flag
_atom_site_refinement_flags
O1 O 0.0774(3) 0.5372(3) -0.08707(11) 0.0318(8) Uani 1 1 d .
O2 O 0.0568(3) 0.5063(3) 0.01341(11) 0.0255(7) Uani 1 1 d .
O3 O 0.2713(3) 0.5332(3) 0.01033(15) 0.0458(9) Uani 1 1 d .
O4 O 0.0990(3) 0.8705(3) -0.02028(11) 0.0290(7) Uani 1 1 d .
O5 O -0.1562(3) 0.6933(3) -0.12491(11) 0.0325(8) Uani 1 1 d .
O6 O -0.2221(3) 0.6463(3) -0.22522(11) 0.0303(7) Uani 1 1 d .
O7 O -0.1937(3) 0.8489(3) -0.23237(12) 0.0357(8) Uani 1 1 d .
O8 O 0.1429(3) 0.7699(4) -0.22085(11) 0.0444(9) Uani 1 1 d .
N1 N 0.0711(3) 0.7439(3) -0.08850(12) 0.0215(7) Uani 1 1 d .
N2 N 0.0551(3) 0.7309(3) -0.14231(12) 0.0217(8) Uani 1 1 d .
C1 C 0.0679(4) 0.6298(4) -0.06225(16) 0.0239(9) Uani 1 1 d .
C2 C 0.0399(4) 0.6297(4) -0.00451(15) 0.0219(9) Uani 1 1 d .
H2 H 0.0984 0.6873 0.0143 0.026 Uiso 1 1 calc R
C3 C -0.1005(4) 0.6619(4) 0.00450(16) 0.0270(10) Uani 1 1 d .
H3A H -0.1153 0.7474 -0.0050 0.041 Uiso 1 1 calc R
H3B H -0.1217 0.6501 0.0410 0.041 Uiso 1 1 calc R
H3C H -0.1553 0.6089 -0.0167 0.041 Uiso 1 1 calc R
C4 C 0.1800(4) 0.4684(4) 0.01886(16) 0.0260(10) Uani 1 1 d .
C5 C 0.1877(4) 0.3384(4) 0.03521(16) 0.0266(10) Uani 1 1 d .
C6 C 0.0785(4) 0.2645(4) 0.03592(16) 0.0303(10) Uani 1 1 d .
H6 H -0.0033 0.2976 0.0270 0.036 Uiso 1 1 calc R
C7 C 0.0892(5) 0.1419(4) 0.04967(17) 0.0344(11) Uani 1 1 d .
H7 H 0.0149 0.0912 0.0501 0.041 Uiso 1 1 calc R
C8 C 0.2085(5) 0.0942(4) 0.06278(17) 0.0340(12) Uani 1 1 d .
H8 H 0.2159 0.0105 0.0721 0.041 Uiso 1 1 calc R
C9 C 0.3169(5) 0.1680(4) 0.06235(17) 0.0326(11) Uani 1 1 d .
H9 H 0.3985 0.1355 0.0718 0.039 Uiso 1 1 calc R
C10 C 0.3060(5) 0.2901(4) 0.04797(16) 0.0289(10) Uani 1 1 d .
H10 H 0.3808 0.3403 0.0470 0.035 Uiso 1 1 calc R
C11 C 0.0770(4) 0.8618(4) -0.06604(15) 0.0231(9) Uani 1 1 d .
C12 C 0.0675(4) 0.9722(4) -0.09924(16) 0.0253(9) Uani 1 1 d .
C13 C -0.0302(5) 0.9899(4) -0.13637(16) 0.0309(10) Uani 1 1 d .
H13 H -0.0915 0.9275 -0.1433 0.037 Uiso 1 1 calc R
C14 C -0.0350(6) 1.1004(5) -0.16265(17) 0.0414(13) Uani 1 1 d .
H14 H -0.1002 1.1136 -0.1878 0.050 Uiso 1 1 calc R
C15 C 0.0539(6) 1.1915(4) -0.15261(19) 0.0464(14) Uani 1 1 d .
H15 H 0.0504 1.2657 -0.1716 0.056 Uiso 1 1 calc R
C16 C 0.1472(6) 1.1759(4) -0.1155(2) 0.0477(14) Uani 1 1 d .
H16 H 0.2063 1.2399 -0.1081 0.057 Uiso 1 1 calc R
C17 C 0.1548(5) 1.0658(4) -0.08866(18) 0.0339(11) Uani 1 1 d .
H17 H 0.2195 1.0545 -0.0631 0.041 Uiso 1 1 calc R
C18 C -0.0720(4) 0.6927(4) -0.15671(16) 0.0240(9) Uani 1 1 d .
C19 C -0.0887(4) 0.6375(4) -0.20991(16) 0.0269(10) Uani 1 1 d .
H19 H -0.0321 0.6802 -0.2355 0.032 Uiso 1 1 calc R
C20 C -0.0550(5) 0.5030(5) -0.2072(2) 0.0420(13) Uani 1 1 d .
H20A H -0.1101 0.4628 -0.1815 0.063 Uiso 1 1 calc R
H20B H 0.0357 0.4938 -0.1972 0.063 Uiso 1 1 calc R
H20C H -0.0689 0.4654 -0.2411 0.063 Uiso 1 1 calc R
C21 C -0.2602(4) 0.7596(4) -0.23913(15) 0.0252(9) Uani 1 1 d .
C22 C -0.3900(4) 0.7605(4) -0.26419(14) 0.0268(10) Uani 1 1 d .
C23 C -0.4260(5) 0.8654(4) -0.29049(16) 0.0340(11) Uani 1 1 d .
H23 H -0.3695 0.9336 -0.2924 0.041 Uiso 1 1 calc R
C24 C -0.5473(5) 0.8688(4) -0.31420(17) 0.0373(11) Uani 1 1 d .
H24 H -0.5739 0.9401 -0.3322 0.045 Uiso 1 1 calc R
C25 C -0.6276(5) 0.7699(5) -0.31165(17) 0.0366(12) Uani 1 1 d .
H25 H -0.7092 0.7728 -0.3283 0.044 Uiso 1 1 calc R
C26 C -0.5916(5) 0.6657(4) -0.28517(17) 0.0332(11) Uani 1 1 d .
H26 H -0.6489 0.5982 -0.2829 0.040 Uiso 1 1 calc R
C27 C -0.4716(4) 0.6605(4) -0.26195(15) 0.0292(10) Uani 1 1 d .
H27 H -0.4451 0.5884 -0.2445 0.035 Uiso 1 1 calc R
C28 C 0.1605(4) 0.7547(4) -0.17508(15) 0.0270(9) Uani 1 1 d .
C29 C 0.2924(4) 0.7643(4) -0.15223(15) 0.0245(9) Uani 1 1 d .
C30 C 0.3619(4) 0.8681(5) -0.16378(16) 0.0331(11) Uani 1 1 d .
H30 H 0.3225 0.9326 -0.1826 0.040 Uiso 1 1 calc R
C31 C 0.4886(5) 0.8786(5) -0.14809(17) 0.0399(12) Uani 1 1 d .
H31 H 0.5355 0.9516 -0.1548 0.048 Uiso 1 1 calc R
C32 C 0.5474(4) 0.7822(5) -0.12244(18) 0.0420(13) Uani 1 1 d .
H32 H 0.6353 0.7881 -0.1123 0.050 Uiso 1 1 calc R
C33 C 0.4784(5) 0.6785(5) -0.11179(18) 0.0398(13) Uani 1 1 d .
H33 H 0.5193 0.6126 -0.0944 0.048 Uiso 1 1 calc R
C34 C 0.3484(5) 0.6680(4) -0.12608(16) 0.0316(11) Uani 1 1 d .
H34 H 0.3002 0.5966 -0.1180 0.038 Uiso 1 1 calc R

loop_
_atom_site_aniso_label
_atom_site_aniso_U_11
_atom_site_aniso_U_22
_atom_site_aniso_U_33
_atom_site_aniso_U_23
_atom_site_aniso_U_13
_atom_site_aniso_U_12
O1 0.043(2) 0.0238(16) 0.0290(16) 0.0005(13) 0.0015(15) -0.0002(15)
O2 0.0250(15) 0.0239(14) 0.0276(15) 0.0073(12) 0.0007(13) -0.0009(13)
O3 0.0271(19) 0.0308(18) 0.079(3) 0.0180(18) -0.0077(18) -0.0037(16)
O4 0.0354(17) 0.0276(16) 0.0240(15) 0.0015(13) -0.0068(13) -0.0007(14)
O5 0.0233(16) 0.044(2) 0.0302(16) -0.0010(14) -0.0003(14) 0.0013(15)
O6 0.0258(16) 0.0309(16) 0.0342(16) -0.0003(14) -0.0088(14) 0.0017(15)
O7 0.0327(18) 0.0314(17) 0.0430(18) -0.0022(15) -0.0086(15) -0.0055(16)
O8 0.0324(18) 0.076(3) 0.0242(16) 0.0143(18) -0.0015(14) -0.0109(19)
N1 0.0241(18) 0.0215(16) 0.0190(16) 0.0038(14) -0.0016(14) 0.0031(17)
N2 0.0192(17) 0.0290(19) 0.0169(16) 0.0005(14) -0.0012(14) -0.0021(16)
C1 0.018(2) 0.025(2) 0.029(2) 0.0011(19) 0.0003(18) 0.004(2)
C2 0.022(2) 0.019(2) 0.024(2) 0.0046(16) -0.0035(17) -0.0003(18)
C3 0.025(2) 0.030(2) 0.027(2) -0.0014(19) 0.0038(18) 0.0030(19)
C4 0.019(2) 0.029(2) 0.030(2) 0.0073(19) -0.0021(18) 0.002(2)
C5 0.029(2) 0.026(2) 0.025(2) 0.0006(18) -0.0056(18) 0.002(2)
C6 0.028(2) 0.029(2) 0.034(2) 0.0049(19) -0.006(2) 0.001(2)
C7 0.038(3) 0.026(2) 0.039(3) 0.005(2) -0.001(2) -0.008(2)
C8 0.046(3) 0.026(2) 0.030(2) 0.0023(19) 0.010(2) 0.010(2)
C9 0.035(3) 0.033(2) 0.030(2) 0.000(2) -0.002(2) 0.008(2)
C10 0.027(2) 0.029(2) 0.031(2) -0.0001(19) -0.0005(19) -0.002(2)
C11 0.017(2) 0.025(2) 0.027(2) -0.0002(18) -0.0018(18) 0.0002(19)
C12 0.027(2) 0.023(2) 0.026(2) 0.0009(17) 0.0016(19) 0.0005(19)
C13 0.036(3) 0.027(2) 0.029(2) 0.0017(18) -0.002(2) 0.007(2)
C14 0.059(3) 0.039(3) 0.026(2) 0.007(2) 0.005(2) 0.021(3)
C15 0.068(4) 0.029(3) 0.042(3) 0.013(2) 0.011(3) 0.012(3)
C16 0.062(4) 0.027(3) 0.054(3) 0.006(2) 0.011(3) -0.007(3)
C17 0.037(3) 0.028(2) 0.037(3) 0.003(2) 0.001(2) -0.002(2)
C18 0.020(2) 0.023(2) 0.028(2) 0.0020(18) -0.0019(19) 0.0051(18)
C19 0.019(2) 0.033(2) 0.029(2) -0.0023(19) -0.0061(17) 0.002(2)
C20 0.035(3) 0.039(3) 0.052(3) -0.012(2) -0.012(2) 0.006(2)
C21 0.024(2) 0.026(2) 0.025(2) 0.0005(19) -0.0018(17) 0.000(2)
C22 0.035(2) 0.028(2) 0.0172(18) -0.0024(18) -0.0023(18) 0.004(2)
C23 0.041(3) 0.034(2) 0.027(2) 0.000(2) -0.007(2) 0.004(2)
C24 0.049(3) 0.030(2) 0.033(2) 0.004(2) -0.011(2) 0.006(3)
C25 0.031(3) 0.047(3) 0.031(2) -0.004(2) -0.012(2) 0.008(2)
C26 0.032(3) 0.032(2) 0.035(2) 0.001(2) -0.002(2) -0.001(2)
C27 0.029(2) 0.031(2) 0.028(2) -0.0011(19) -0.0057(19) 0.002(2)
C28 0.026(2) 0.028(2) 0.027(2) 0.004(2) 0.0015(18) 0.001(2)
C29 0.021(2) 0.033(2) 0.0200(19) 0.0006(19) 0.0006(17) 0.003(2)
C30 0.026(2) 0.044(3) 0.030(2) 0.004(2) 0.0046(19) 0.000(2)
C31 0.030(2) 0.055(3) 0.034(2) 0.001(2) 0.008(2) -0.013(3)
C32 0.017(2) 0.076(4) 0.033(2) -0.009(3) 0.001(2) 0.009(3)
C33 0.032(3) 0.052(3) 0.036(3) -0.001(2) -0.005(2) 0.022(3)
C34 0.033(2) 0.033(3) 0.029(2) -0.002(2) -0.003(2) 0.010(2)

loop_
_atom_type_symbol
_atom_type_description
_atom_type_scat_dispersion_real
_atom_type_scat_dispersion_imag
_atom_type_scat_source
C C 0.0033 0.0016 'International Tables Vol C Tables 4.2.6.8 and 6.1.1.4'
H H 0.0000 0.0000 'International Tables Vol C Tables 4.2.6.8 and 6.1.1.4'
N N 0.0061 0.0033 'International Tables Vol C Tables 4.2.6.8 and 6.1.1.4'
O O 0.0106 0.0060 'International Tables Vol C Tables 4.2.6.8 and 6.1.1.4'

loop_
_geom_angle_atom_site_label_1
_geom_angle_atom_site_label_2
_geom_angle_atom_site_label_3
_geom_angle
C4 O2 C2 115.9(3)
C21 O6 C19 114.5(3)
N2 N1 C11 120.1(3)
N2 N1 C1 112.4(3)
C11 N1 C1 127.2(3)
C28 N2 N1 119.0(3)
C28 N2 C18 127.7(3)
N1 N2 C18 113.3(3)
O1 C1 N1 118.8(3)
O1 C1 C2 122.6(4)
N1 C1 C2 118.3(3)
O2 C2 C3 106.6(3)
O2 C2 C1 107.1(3)
C3 C2 C1 109.5(3)
O2 C2 H2 111.1
C3 C2 H2 111.1
C1 C2 H2 111.1
C2 C3 H3A 109.5
C2 C3 H3B 109.5
H3A C3 H3B 109.5
C2 C3 H3C 109.5
H3A C3 H3C 109.5
H3B C3 H3C 109.5
O3 C4 O2 123.0(4)
O3 C4 C5 125.0(4)
O2 C4 C5 112.0(4)
C10 C5 C6 119.9(4)
C10 C5 C4 119.0(4)
C6 C5 C4 121.1(4)
C5 C6 C7 119.9(4)
C5 C6 H6 120.1
C7 C6 H6 120.1
C8 C7 C6 119.9(5)
C8 C7 H7 120.1
C6 C7 H7 120.1
C9 C8 C7 120.2(4)
C9 C8 H8 119.9
C7 C8 H8 119.9
C8 C9 C10 119.8(5)
C8 C9 H9 120.1
C10 C9 H9 120.1
C5 C10 C9 120.4(5)
C5 C10 H10 119.8
C9 C10 H10 119.8
O4 C11 N1 118.8(4)
O4 C11 C12 121.0(4)
N1 C11 C12 120.0(3)
C17 C12 C13 119.9(4)
C17 C12 C11 116.2(4)
C13 C12 C11 123.6(4)
C14 C13 C12 118.7(5)
C14 C13 H13 120.7
C12 C13 H13 120.7
C15 C14 C13 120.8(5)
C15 C14 H14 119.6
C13 C14 H14 119.6
C16 C15 C14 120.7(4)
C16 C15 H15 119.6
C14 C15 H15 119.6
C15 C16 C17 119.7(5)
C15 C16 H16 120.1
C17 C16 H16 120.1
C16 C17 C12 120.1(5)
C16 C17 H17 120.0
C12 C17 H17 120.0
O5 C18 N2 119.2(4)
O5 C18 C19 122.9(4)
N2 C18 C19 117.3(4)
O6 C19 C18 109.5(3)
O6 C19 C20 107.4(4)
C18 C19 C20 108.6(4)
O6 C19 H19 110.4
C18 C19 H19 110.4
C20 C19 H19 110.4
C19 C20 H20A 109.5
C19 C20 H20B 109.5
H20A C20 H20B 109.5
C19 C20 H20C 109.5
H20A C20 H20C 109.5
H20B C20 H20C 109.5
O7 C21 O6 122.6(4)
O7 C21 C22 124.8(4)
O6 C21 C22 112.7(4)
C27 C22 C23 120.7(4)
C27 C22 C21 121.8(4)
C23 C22 C21 117.5(4)
C22 C23 C24 118.7(5)
C22 C23 H23 120.7
C24 C23 H23 120.7
C25 C24 C23 120.3(4)
C25 C24 H24 119.9
C23 C24 H24 119.9
C24 C25 C26 120.9(4)
C24 C25 H25 119.6
C26 C25 H25 119.6
C25 C26 C27 119.5(5)
C25 C26 H26 120.3
C27 C26 H26 120.3
C26 C27 C22 119.9(4)
C26 C27 H27 120.0
C22 C27 H27 120.0
O8 C28 N2 119.9(4)
O8 C28 C29 121.1(4)
N2 C28 C29 119.0(3)
C30 C29 C34 121.1(4)
C30 C29 C28 116.7(4)
C34 C29 C28 121.7(4)
C29 C30 C31 120.2(5)
C29 C30 H30 119.9
C31 C30 H30 119.9
C30 C31 C32 119.7(5)
C30 C31 H31 120.2
C32 C31 H31 120.2
C33 C32 C31 119.8(4)
C33 C32 H32 120.1
C31 C32 H32 120.1
C32 C33 C34 121.1(5)
C32 C33 H33 119.4
C34 C33 H33 119.4
C29 C34 C33 118.1(5)
C29 C34 H34 121.0
C33 C34 H34 121.0

loop_
_geom_bond_atom_site_label_1
_geom_bond_atom_site_label_2
_geom_bond_distance
O1 C1 1.204(5)
O2 C4 1.349(5)
O2 C2 1.439(5)
O3 C4 1.203(5)
O4 C11 1.210(5)
O5 C18 1.200(5)
O6 C21 1.350(5)
O6 C19 1.441(5)
O7 C21 1.209(5)
O8 C28 1.210(5)
N1 N2 1.410(4)
N1 C11 1.417(5)
N1 C1 1.422(5)
N2 C28 1.408(5)
N2 C18 1.431(5)
C1 C2 1.523(6)
C2 C3 1.514(6)
C2 H2 1.0000
C3 H3A 0.9800
C3 H3B 0.9800
C3 H3C 0.9800
C4 C5 1.486(6)
C5 C10 1.375(6)
C5 C6 1.391(6)
C6 C7 1.392(6)
C6 H6 0.9500
C7 C8 1.383(7)
C7 H7 0.9500
C8 C9 1.384(7)
C8 H8 0.9500
C9 C10 1.391(6)
C9 H9 0.9500
C10 H10 0.9500
C11 C12 1.486(6)
C12 C17 1.393(6)
C12 C13 1.410(6)
C13 C14 1.388(6)
C13 H13 0.9500
C14 C15 1.382(8)
C14 H14 0.9500
C15 C16 1.375(8)
C15 H15 0.9500
C16 C17 1.393(6)
C16 H16 0.9500
C17 H17 0.9500
C18 C19 1.514(6)
C19 C20 1.514(7)
C19 H19 1.0000
C20 H20A 0.9800
C20 H20B 0.9800
C20 H20C 0.9800
C21 C22 1.494(6)
C22 C27 1.383(6)
C22 C23 1.386(6)
C23 C24 1.399(7)
C23 H23 0.9500
C24 C25 1.367(7)
C24 H24 0.9500
C25 C26 1.381(7)
C25 H25 0.9500
C26 C27 1.383(6)
C26 H26 0.9500
C27 H27 0.9500
C28 C29 1.493(6)
C29 C30 1.378(6)
C29 C34 1.380(6)
C30 C31 1.379(7)
C30 H30 0.9500
C31 C32 1.388(8)
C31 H31 0.9500
C32 C33 1.369(7)
C32 H32 0.9500
C33 C34 1.402(7)
C33 H33 0.9500
C34 H34 0.9500

loop_
_geom_torsion_atom_site_label_1
_geom_torsion_atom_site_label_2
_geom_torsion_atom_site_label_3
_geom_torsion_atom_site_label_4
_geom_torsion
C11 N1 N2 C28 74.8(5)
C1 N1 N2 C28 -110.5(4)
C11 N1 N2 C18 -105.7(4)
C1 N1 N2 C18 69.0(4)
N2 N1 C1 O1 14.0(6)
C11 N1 C1 O1 -171.8(4)
N2 N1 C1 C2 -160.3(3)
C11 N1 C1 C2 13.9(6)
C4 O2 C2 C3 -166.7(3)
C4 O2 C2 C1 76.1(4)
O1 C1 C2 O2 12.4(6)
N1 C1 C2 O2 -173.5(3)
O1 C1 C2 C3 -102.8(5)
N1 C1 C2 C3 71.3(5)
C2 O2 C4 O3 1.3(6)
C2 O2 C4 C5 -177.4(3)
O3 C4 C5 C10 8.5(7)
O2 C4 C5 C10 -172.9(4)
O3 C4 C5 C6 -169.1(5)
O2 C4 C5 C6 9.5(6)
C10 C5 C6 C7 0.2(7)
C4 C5 C6 C7 177.8(4)
C5 C6 C7 C8 0.2(7)
C6 C7 C8 C9 0.1(7)
C7 C8 C9 C10 -0.9(7)
C6 C5 C10 C9 -1.0(6)
C4 C5 C10 C9 -178.6(4)
C8 C9 C10 C5 1.3(7)
N2 N1 C11 O4 -175.4(4)
C1 N1 C11 O4 10.8(6)
N2 N1 C11 C12 -0.6(6)
C1 N1 C11 C12 -174.4(4)
O4 C11 C12 C17 38.8(6)
N1 C11 C12 C17 -135.9(4)
O4 C11 C12 C13 -135.2(5)
N1 C11 C12 C13 50.1(6)
C17 C12 C13 C14 1.6(6)
C11 C12 C13 C14 175.4(4)
C12 C13 C14 C15 -0.2(7)
C13 C14 C15 C16 -1.6(8)
C14 C15 C16 C17 1.9(8)
C15 C16 C17 C12 -0.4(8)
C13 C12 C17 C16 -1.3(7)
C11 C12 C17 C16 -175.6(4)
C28 N2 C18 O5 -169.3(4)
N1 N2 C18 O5 11.3(5)
C28 N2 C18 C19 18.6(6)
N1 N2 C18 C19 -160.9(4)
C21 O6 C19 C18 74.6(4)
C21 O6 C19 C20 -167.7(4)
O5 C18 C19 O6 29.3(6)
N2 C18 C19 O6 -158.9(3)
O5 C18 C19 C20 -87.7(5)
N2 C18 C19 C20 84.1(5)
C19 O6 C21 O7 -10.0(6)
C19 O6 C21 C22 168.9(3)
O7 C21 C22 C27 -167.3(4)
O6 C21 C22 C27 13.8(5)
O7 C21 C22 C23 13.3(6)
O6 C21 C22 C23 -165.5(4)
C27 C22 C23 C24 0.8(6)
C21 C22 C23 C24 -179.8(4)
C22 C23 C24 C25 -0.5(7)
C23 C24 C25 C26 0.9(7)
C24 C25 C26 C27 -1.5(7)
C25 C26 C27 C22 1.7(6)
C23 C22 C27 C26 -1.4(6)
C21 C22 C27 C26 179.2(4)
N1 N2 C28 O8 -164.2(4)
C18 N2 C28 O8 16.3(7)
N1 N2 C28 C29 14.1(6)
C18 N2 C28 C29 -165.3(4)
O8 C28 C29 C30 51.2(6)
N2 C28 C29 C30 -127.1(4)
O8 C28 C29 C34 -121.1(5)
N2 C28 C29 C34 60.6(6)
C34 C29 C30 C31 -1.7(6)
C28 C29 C30 C31 -174.1(4)
C29 C30 C31 C32 2.6(7)
C30 C31 C32 C33 -1.6(7)
C31 C32 C33 C34 -0.4(7)
C30 C29 C34 C33 -0.3(6)
C28 C29 C34 C33 171.7(4)
C32 C33 C34 C29 1.4(7)
